data_7715554
loop_
_publ_author_name
'Petrus, Rafa&#x142;'
'Kowali&#x144;ski, Adrian'
'Lis, Tadeusz'

_publ_section_title
;
 Recycling primary lithium batteries using a coordination chemistry
 approach: recovery of lithium and manganese residues in the form of
 industrially important materials.
;
_journal_issue 17
_journal_name_full 'Dalton transactions (Cambridge, England : 2003)'
_journal_page_first 7450
_journal_page_last 7469
_journal_paper_doi 10.1039/d4dt00648h
_journal_volume 53
_journal_year 2024
_chemical_formula_moiety 'C16 H18 Li2 O8'
_chemical_formula_sum 'C16 H18 Li2 O8'
_chemical_formula_weight 352.18
_chemical_properties_physical Hygroscopic,Heat-sensitive
_space_group_crystal_system triclinic
_space_group_IT_number 2
_space_group_name_Hall '-P 1'
_space_group_name_H-M_alt 'P -1'
_atom_sites_solution_hydrogens mixed
_atom_sites_solution_primary direct
_audit_creation_method SHELXL-2014/7
_audit_update_record
;
2023-08-11 deposited with the CCDC.	2024-03-26 downloaded from the CCDC.
;
_cell_angle_alpha 99.32(2)
_cell_angle_beta 91.04(2)
_cell_angle_gamma 90.12(2)
_cell_formula_units_Z 2
_cell_length_a 6.442(3)
_cell_length_b 10.346(2)
_cell_length_c 12.498(2)
_cell_measurement_reflns_used 1645
_cell_measurement_temperature 100(2)
_cell_measurement_theta_max 74.6437
_cell_measurement_theta_min 3.5815
_cell_volume 821.8(4)
_computing_cell_refinement 'CrysAlisPro 1.171.39.46 (Rigaku OD, 2018)'
_computing_data_collection 'CrysAlisPro 1.171.39.46 (Rigaku OD, 2018)'
_computing_data_reduction 'CrysAlisPro 1.171.39.46 (Rigaku OD, 2018)'
_computing_molecular_graphics 'DIAMOND  (Brandenburg, 2007)'
_computing_publication_material 'SHELXL-2014/7 (Sheldrick, 2014)'
_computing_structure_refinement 'SHELXL-2014/7 (Sheldrick, 2014)'
_computing_structure_solution 'SHELXS-2014/7 (Sheldrick, 2014)'
_diffrn_ambient_temperature 100(2)
_diffrn_detector_area_resol_mean 8.1956
_diffrn_measured_fraction_theta_full 0.984
_diffrn_measured_fraction_theta_max 0.980
_diffrn_measurement_device_type 'Xcalibur, Onyx'
_diffrn_measurement_method \w
_diffrn_radiation_monochromator graphite
_diffrn_radiation_source 'Enhance (Cu) X-ray Source'
_diffrn_radiation_type CuK\a
_diffrn_radiation_wavelength 1.54184
_diffrn_reflns_av_R_equivalents 0.0710
_diffrn_reflns_av_unetI/netI 0.0776
_diffrn_reflns_Laue_measured_fraction_full 0.984
_diffrn_reflns_Laue_measured_fraction_max 0.980
_diffrn_reflns_limit_h_max 7
_diffrn_reflns_limit_h_min -7
_diffrn_reflns_limit_k_max 12
_diffrn_reflns_limit_k_min -11
_diffrn_reflns_limit_l_max 15
_diffrn_reflns_limit_l_min -14
_diffrn_reflns_number 5688
_diffrn_reflns_point_group_measured_fraction_full 0.984
_diffrn_reflns_point_group_measured_fraction_max 0.980
_diffrn_reflns_theta_full 67.000
_diffrn_reflns_theta_max 68.976
_diffrn_reflns_theta_min 3.584
_exptl_absorpt_coefficient_mu 0.948
_exptl_absorpt_correction_T_max 0.962
_exptl_absorpt_correction_T_min 0.781
_exptl_absorpt_correction_type analytical
_exptl_absorpt_process_details
;
CrysAlisPro, Agilent Technologies,
Version 1.171.35.21b (release 03-02-2012 CrysAlis171 .NET)
(compiled Feb  3 2012,10:37:01)
Analytical numeric absorption correction using a multifaceted crystal
			model based on expressions derived by R.C. Clark & J.S. Reid.
(Clark, R. C. & Reid, J. S. (1995). Acta Cryst. A51, 887-897)
;
_exptl_crystal_colour colorless
_exptl_crystal_density_diffrn 1.423
_exptl_crystal_description plate
_exptl_crystal_F_000 368
_exptl_crystal_size_max 0.360
_exptl_crystal_size_mid 0.140
_exptl_crystal_size_min 0.040
_refine_diff_density_max 0.987
_refine_diff_density_min -0.550
_refine_diff_density_rms 0.154
_refine_ls_extinction_method none
_refine_ls_goodness_of_fit_ref 1.100
_refine_ls_hydrogen_treatment constr
_refine_ls_matrix_type full
_refine_ls_number_parameters 237
_refine_ls_number_reflns 2994
_refine_ls_number_restraints 0
_refine_ls_restrained_S_all 1.100
_refine_ls_R_factor_all 0.1235
_refine_ls_R_factor_gt 0.1079
_refine_ls_shift/su_max 0.000
_refine_ls_shift/su_mean 0.000
_refine_ls_structure_factor_coef Fsqd
_refine_ls_weighting_details 'w=1/[\s^2^(Fo^2^)+(0.2000P)^2^] where P=(Fo^2^+2Fc^2^)/3'
_refine_ls_weighting_scheme calc
_refine_ls_wR_factor_gt 0.2720
_refine_ls_wR_factor_ref 0.3029
_reflns_Friedel_coverage 0.000
_reflns_number_gt 2195
_reflns_number_total 2994
_reflns_threshold_expression 'I > 2\s(I)'
_cod_data_source_file d4dt00648h2.cif
_cod_data_source_block 4_t
_cod_depositor_comments 'Adding full bibliography for 7715548--7715558.cif.'
_cod_database_code 7715554
_shelx_shelxl_version_number 2014/7
_shelx_space_group_comment
;
The symmetry employed for this shelxl refinement is uniquely defined
by the following loop, which should always be used as a source of
symmetry information in preference to the above space-group names.
They are only intended as comments.
;
_shelx_estimated_absorpt_t_min 0.727
_shelx_estimated_absorpt_t_max 0.963

loop_
_space_group_symop_operation_xyz
'x, y, z'
'-x, -y, -z'

loop_
_atom_site_label
_atom_site_type_symbol
_atom_site_fract_x
_atom_site_fract_y
_atom_site_fract_z
_atom_site_U_iso_or_equiv
_atom_site_adp_type
_atom_site_occupancy
_atom_site_site_symmetry_order
_atom_site_calc_flag
_atom_site_refinement_flags_posn
_atom_site_refinement_flags_adp
_atom_site_refinement_flags_occupancy
_atom_site_disorder_assembly
_atom_site_disorder_group
Li1 Li 0.3137(10) 0.4647(6) 0.5193(5) 0.0305(13) Uani 1 1 d . . . . .
O1 O 0.5721(4) 0.4258(2) 0.58027(19) 0.0271(6) Uani 1 1 d . . . . .
C1 C 0.6237(5) 0.4487(3) 0.6834(3) 0.0241(8) Uani 1 1 d . . . . .
C2 C 0.8119(6) 0.3958(3) 0.7201(3) 0.0272(8) Uani 1 1 d . . . . .
H2 H 0.8965 0.3441 0.6684 0.033 Uiso 1 1 calc R U . . .
C3 C 0.8741(6) 0.4165(3) 0.8256(3) 0.0297(8) Uani 1 1 d . . . . .
H3 H 1.0003 0.3790 0.8460 0.036 Uiso 1 1 calc R U . . .
C4 C 0.7560(6) 0.4924(4) 0.9053(3) 0.0307(8) Uani 1 1 d . . . . .
H4 H 0.8009 0.5066 0.9791 0.037 Uiso 1 1 calc R U . . .
C5 C 0.5726(6) 0.5460(3) 0.8740(3) 0.0282(8) Uani 1 1 d . . . . .
H5 H 0.4909 0.5974 0.9273 0.034 Uiso 1 1 calc R U . . .
C6 C 0.5040(6) 0.5260(3) 0.7646(3) 0.0262(8) Uani 1 1 d . . . . .
C7 C 0.3071(6) 0.5869(3) 0.7370(3) 0.0260(8) Uani 1 1 d . . . . .
O2 O 0.2250(4) 0.5784(2) 0.64697(19) 0.0285(6) Uani 1 1 d . . . . .
O3 O 0.2213(4) 0.6602(2) 0.8231(2) 0.0301(6) Uani 1 1 d . . . . .
C8 C 0.0374(6) 0.7318(4) 0.8013(3) 0.0336(9) Uani 1 1 d . . . . .
H8A H -0.0090 0.7848 0.8688 0.050 Uiso 1 1 calc R U . . .
H8B H -0.0727 0.6700 0.7718 0.050 Uiso 1 1 calc R U . . .
H8C H 0.0691 0.7892 0.7486 0.050 Uiso 1 1 calc R U . . .
O1W O 0.1332(4) 0.3185(2) 0.4701(2) 0.0336(7) Uani 1 1 d . . . . .
H1W H 0.0363 0.3080 0.4235 0.050 Uiso 1 1 d R U . . .
H2W H 0.1146 0.2469 0.4921 0.050 Uiso 1 1 d R U . . .
Li2 Li 0.8149(10) 0.0416(6) 0.5195(5) 0.0298(13) Uani 1 1 d . . . . .
O4 O 1.0730(4) 0.1037(2) 0.58227(19) 0.0270(6) Uani 1 1 d . . . . .
C9 C 1.1219(6) 0.1227(3) 0.6858(3) 0.0266(8) Uani 1 1 d . . . . .
C10 C 1.3085(6) 0.1905(3) 0.7232(3) 0.0274(8) Uani 1 1 d . . . . .
H10 H 1.3952 0.2207 0.6717 0.033 Uiso 1 1 calc R U . . .
C11 C 1.3684(6) 0.2140(3) 0.8301(3) 0.0320(8) Uani 1 1 d . . . . .
H11 H 1.4947 0.2594 0.8509 0.038 Uiso 1 1 calc R U . . .
C12 C 1.2454(6) 0.1719(3) 0.9091(3) 0.0304(8) Uani 1 1 d . . . . .
H12 H 1.2863 0.1891 0.9834 0.036 Uiso 1 1 calc R U . . .
C13 C 1.0642(6) 0.1050(3) 0.8770(3) 0.0314(8) Uani 1 1 d . . . . .
H13 H 0.9811 0.0749 0.9301 0.038 Uiso 1 1 calc R U . . .
C14 C 0.9987(5) 0.0800(3) 0.7673(3) 0.0264(8) Uani 1 1 d . . . . .
C15 C 0.8031(5) 0.0066(3) 0.7380(3) 0.0251(7) Uani 1 1 d . . . . .
O5 O 0.7233(4) -0.0211(2) 0.64729(19) 0.0293(6) Uani 1 1 d . . . . .
O6 O 0.7133(4) -0.0319(3) 0.8238(2) 0.0335(7) Uani 1 1 d . . . . .
C16 C 0.5283(6) -0.1107(4) 0.8018(3) 0.0348(9) Uani 1 1 d . . . . .
H16A H 0.4729 -0.1298 0.8701 0.052 Uiso 1 1 calc R U . . .
H16B H 0.5618 -0.1930 0.7547 0.052 Uiso 1 1 calc R U . . .
H16C H 0.4243 -0.0630 0.7655 0.052 Uiso 1 1 calc R U . . .
O2W O 0.6338(4) 0.1692(2) 0.4710(2) 0.0327(7) Uani 1 1 d . . . . .
H3W H 0.5249 0.1424 0.4365 0.049 Uiso 1 1 d R U . . .
H4W H 0.6106 0.2467 0.5003 0.049 Uiso 1 1 d R U . . .

loop_
_atom_site_aniso_label
_atom_site_aniso_U_11
_atom_site_aniso_U_22
_atom_site_aniso_U_33
_atom_site_aniso_U_23
_atom_site_aniso_U_13
_atom_site_aniso_U_12
Li1 0.033(3) 0.026(3) 0.036(3) 0.014(2) 0.003(2) -0.003(2)
O1 0.0244(13) 0.0265(13) 0.0315(12) 0.0085(9) 0.0004(10) 0.0015(10)
C1 0.0200(17) 0.0202(16) 0.0341(18) 0.0106(12) -0.0018(13) -0.0016(13)
C2 0.0245(19) 0.0239(17) 0.0343(18) 0.0077(13) 0.0021(13) -0.0004(14)
C3 0.0227(18) 0.0275(18) 0.0409(19) 0.0128(14) -0.0060(15) -0.0022(14)
C4 0.029(2) 0.0316(19) 0.0323(17) 0.0095(13) -0.0084(14) -0.0047(15)
C5 0.0226(18) 0.0255(17) 0.0377(18) 0.0090(13) 0.0006(14) -0.0041(14)
C6 0.0217(18) 0.0226(16) 0.0361(18) 0.0102(13) -0.0013(14) -0.0025(13)
C7 0.0239(18) 0.0204(16) 0.0347(18) 0.0079(12) 0.0003(14) -0.0020(13)
O2 0.0223(13) 0.0296(13) 0.0353(13) 0.0106(10) -0.0006(10) 0.0022(10)
O3 0.0223(13) 0.0305(13) 0.0373(13) 0.0056(10) -0.0019(10) 0.0035(10)
C8 0.0249(19) 0.0298(19) 0.046(2) 0.0066(14) 0.0039(15) 0.0042(15)
O1W 0.0311(15) 0.0291(13) 0.0424(14) 0.0118(10) -0.0043(11) -0.0033(11)
Li2 0.024(3) 0.030(3) 0.036(3) 0.009(2) -0.008(2) -0.002(2)
O4 0.0220(13) 0.0248(12) 0.0353(13) 0.0085(9) -0.0024(10) 0.0003(10)
C9 0.0244(18) 0.0190(16) 0.0379(18) 0.0097(13) -0.0001(14) 0.0011(13)
C10 0.0241(18) 0.0231(17) 0.0368(18) 0.0107(13) -0.0009(14) -0.0024(14)
C11 0.0269(19) 0.0264(18) 0.043(2) 0.0073(14) -0.0038(15) -0.0003(14)
C12 0.0289(19) 0.0295(19) 0.0350(18) 0.0127(14) -0.0043(15) -0.0006(15)
C13 0.031(2) 0.0274(18) 0.0384(19) 0.0124(14) -0.0021(15) -0.0021(15)
C14 0.0182(17) 0.0219(17) 0.0407(19) 0.0097(13) -0.0023(14) 0.0031(13)
C15 0.0211(18) 0.0216(16) 0.0342(17) 0.0097(12) -0.0011(13) 0.0043(13)
O5 0.0219(13) 0.0286(13) 0.0382(14) 0.0082(10) -0.0028(10) -0.0023(10)
O6 0.0268(15) 0.0368(14) 0.0400(14) 0.0162(11) -0.0044(11) -0.0066(11)
C16 0.0274(19) 0.032(2) 0.049(2) 0.0175(16) -0.0036(16) -0.0067(15)
O2W 0.0271(14) 0.0278(13) 0.0436(15) 0.0077(10) -0.0069(11) 0.0005(11)

loop_
_atom_type_symbol
_atom_type_description
_atom_type_scat_dispersion_real
_atom_type_scat_dispersion_imag
_atom_type_scat_source
C C 0.0181 0.0091 'International Tables Vol C Tables 4.2.6.8 and 6.1.1.4'
H H 0.0000 0.0000 'International Tables Vol C Tables 4.2.6.8 and 6.1.1.4'
Li Li 0.0008 0.0003 'International Tables Vol C Tables 4.2.6.8 and 6.1.1.4'
O O 0.0492 0.0322 'International Tables Vol C Tables 4.2.6.8 and 6.1.1.4'

loop_
_geom_angle_atom_site_label_1
_geom_angle_atom_site_label_2
_geom_angle_atom_site_label_3
_geom_angle
_geom_angle_site_symmetry_1
_geom_angle_site_symmetry_3
_geom_angle_publ_flag
O1 Li1 O1W 116.4(3) . . ?
O1 Li1 O2 94.7(3) . . ?
O1W Li1 O2 115.0(3) . . ?
O1 Li1 O1 95.8(3) . 2_666 ?
O1W Li1 O1 122.2(3) . 2_666 ?
O2 Li1 O1 107.9(3) . 2_666 ?
C1 O1 Li1 125.9(3) . . ?
C1 O1 Li1 120.1(3) . 2_666 ?
Li1 O1 Li1 84.2(3) . 2_666 ?
O1 C1 C6 124.1(3) . . ?
O1 C1 C2 119.8(3) . . ?
C6 C1 C2 116.1(3) . . ?
C3 C2 C1 122.5(3) . . ?
C3 C2 H2 118.7 . . ?
C1 C2 H2 118.7 . . ?
C2 C3 C4 121.3(3) . . ?
C2 C3 H3 119.3 . . ?
C4 C3 H3 119.3 . . ?
C5 C4 C3 118.4(3) . . ?
C5 C4 H4 120.8 . . ?
C3 C4 H4 120.8 . . ?
C4 C5 C6 121.5(3) . . ?
C4 C5 H5 119.3 . . ?
C6 C5 H5 119.3 . . ?
C5 C6 C1 120.2(3) . . ?
C5 C6 C7 118.5(3) . . ?
C1 C6 C7 121.3(3) . . ?
O2 C7 O3 120.5(3) . . ?
O2 C7 C6 126.8(3) . . ?
O3 C7 C6 112.7(3) . . ?
C7 O2 Li1 125.2(3) . . ?
C7 O3 C8 116.0(3) . . ?
O3 C8 H8A 109.5 . . ?
O3 C8 H8B 109.5 . . ?
H8A C8 H8B 109.5 . . ?
O3 C8 H8C 109.5 . . ?
H8A C8 H8C 109.5 . . ?
H8B C8 H8C 109.5 . . ?
Li1 O1W H1W 131.7 . . ?
Li1 O1W H2W 132.3 . . ?
H1W O1W H2W 95.7 . . ?
O4 Li2 O5 94.2(3) . . ?
O4 Li2 O2W 116.7(3) . . ?
O5 Li2 O2W 114.1(3) . . ?
O4 Li2 O4 96.3(3) . 2_756 ?
O5 Li2 O4 109.7(3) . 2_756 ?
O2W Li2 O4 121.3(3) . 2_756 ?
C9 O4 Li2 126.1(3) . . ?
C9 O4 Li2 122.3(3) . 2_756 ?
Li2 O4 Li2 83.7(3) . 2_756 ?
O4 C9 C10 119.9(3) . . ?
O4 C9 C14 124.4(3) . . ?
C10 C9 C14 115.7(3) . . ?
C11 C10 C9 122.9(3) . . ?
C11 C10 H10 118.6 . . ?
C9 C10 H10 118.6 . . ?
C10 C11 C12 120.7(3) . . ?
C10 C11 H11 119.7 . . ?
C12 C11 H11 119.7 . . ?
C13 C12 C11 118.8(3) . . ?
C13 C12 H12 120.6 . . ?
C11 C12 H12 120.6 . . ?
C12 C13 C14 121.6(3) . . ?
C12 C13 H13 119.2 . . ?
C14 C13 H13 119.2 . . ?
C13 C14 C9 120.3(3) . . ?
C13 C14 C15 119.0(3) . . ?
C9 C14 C15 120.7(3) . . ?
O5 C15 O6 120.3(3) . . ?
O5 C15 C14 127.1(3) . . ?
O6 C15 C14 112.6(3) . . ?
C15 O5 Li2 125.4(3) . . ?
C15 O6 C16 116.4(3) . . ?
O6 C16 H16A 109.5 . . ?
O6 C16 H16B 109.5 . . ?
H16A C16 H16B 109.5 . . ?
O6 C16 H16C 109.5 . . ?
H16A C16 H16C 109.5 . . ?
H16B C16 H16C 109.5 . . ?
Li2 O2W H3W 118.2 . . ?
Li2 O2W H4W 129.1 . . ?
H3W O2W H4W 106.3 . . ?

loop_
_geom_bond_atom_site_label_1
_geom_bond_atom_site_label_2
_geom_bond_distance
_geom_bond_site_symmetry_2
_geom_bond_publ_flag
Li1 O1 1.889(7) . ?
Li1 O1W 1.919(7) . ?
Li1 O2 1.920(7) . ?
Li1 O1 1.965(6) 2_666 ?
O1 C1 1.309(4) . ?
O1 Li1 1.965(6) 2_666 ?
C1 C6 1.425(5) . ?
C1 C2 1.429(5) . ?
C2 C3 1.355(5) . ?
C2 H2 0.9500 . ?
C3 C4 1.401(6) . ?
C3 H3 0.9500 . ?
C4 C5 1.383(5) . ?
C4 H4 0.9500 . ?
C5 C6 1.412(5) . ?
C5 H5 0.9500 . ?
C6 C7 1.478(5) . ?
C7 O2 1.225(4) . ?
C7 O3 1.341(4) . ?
O3 C8 1.444(4) . ?
C8 H8A 0.9800 . ?
C8 H8B 0.9800 . ?
C8 H8C 0.9800 . ?
O1W H1W 0.8400 . ?
O1W H2W 0.8400 . ?
Li2 O4 1.891(7) . ?
Li2 O5 1.921(7) . ?
Li2 O2W 1.926(6) . ?
Li2 O4 1.954(7) 2_756 ?
Li2 Li2 2.565(13) 2_756 ?
O4 C9 1.309(4) . ?
O4 Li2 1.954(7) 2_756 ?
C9 C10 1.424(5) . ?
C9 C14 1.427(5) . ?
C10 C11 1.366(5) . ?
C10 H10 0.9500 . ?
C11 C12 1.400(5) . ?
C11 H11 0.9500 . ?
C12 C13 1.375(5) . ?
C12 H12 0.9500 . ?
C13 C14 1.410(5) . ?
C13 H13 0.9500 . ?
C14 C15 1.479(5) . ?
C15 O5 1.226(4) . ?
C15 O6 1.344(4) . ?
O6 C16 1.439(5) . ?
C16 H16A 0.9800 . ?
C16 H16B 0.9800 . ?
C16 H16C 0.9800 . ?
O2W H3W 0.8400 . ?
O2W H4W 0.8400 . ?

loop_
_geom_hbond_atom_site_label_D
_geom_hbond_atom_site_label_H
_geom_hbond_atom_site_label_A
_geom_hbond_distance_DH
_geom_hbond_distance_HA
_geom_hbond_distance_DA
_geom_hbond_angle_DHA
_geom_hbond_site_symmetry_A
O1W H1W O2 0.84 2.30 2.999(4) 141.2 2_566
O1W H2W O4 0.84 2.02 2.842(3) 165.5 1_455
O2W H3W O5 0.84 2.18 2.992(4) 164.3 2_656
O2W H4W O1 0.84 1.98 2.814(4) 174.8 .
